data_7205393
loop_
_publ_author_name
'Li, Bo'
'Zhang, Jingping'
'Zhang, Yan'
'Cui, Shuxin'
'Li, Wenliang'
'Wang, Yu'
'Zhang, Xiaoying'

_publ_section_title
;
 Two unique 8-quinolinato (q) based one dimensional complexes
 [FeIIMnII(q)4&#x00B7;(H2O)0.25]n and [MnII(q)2]n: synthesis,
 structures, and magnetism
;
_journal_issue 2
_journal_name_full CrystEngComm
_journal_page_first 418
_journal_paper_doi 10.1039/c0ce00488j
_journal_volume 13
_journal_year 2011
_chemical_formula_moiety 'C18 H12 Mn N2 O2'
_chemical_formula_sum 'C18 H12 Mn N2 O2'
_chemical_formula_weight 343.24
_chemical_name_systematic
;
?
;
_space_group_IT_number 88
_symmetry_cell_setting tetragonal
_symmetry_space_group_name_Hall '-I 4ad'
_symmetry_space_group_name_H-M 'I 41/a :2'
_atom_sites_solution_hydrogens geom
_atom_sites_solution_primary direct
_atom_sites_solution_secondary difmap
_audit_creation_method SHELXL-97
_cell_angle_alpha 90.00
_cell_angle_beta 90.00
_cell_angle_gamma 90.00
_cell_formula_units_Z 16
_cell_length_a 29.9029(8)
_cell_length_b 29.9029(8)
_cell_length_c 6.6248(3)
_cell_measurement_reflns_used 2532
_cell_measurement_temperature 298(2)
_cell_measurement_theta_max 29.2347
_cell_measurement_theta_min 4.3003
_cell_volume 5923.8(3)
_computing_cell_refinement CrysAlis
_computing_data_collection 'CrysAlis (Oxford Diffraction, 2006)'
_computing_data_reduction CrysAlis
_computing_structure_refinement 'SHELXL-97 (Sheldrick, 1997)'
_computing_structure_solution 'SHELXS-97 (Sheldrick, 1990)'
_diffrn_ambient_temperature 298(2)
_diffrn_detector_area_resol_mean 10.0
_diffrn_measured_fraction_theta_full 0.985
_diffrn_measured_fraction_theta_max 0.985
_diffrn_measurement_device_type 'Oxford Diffraction Gemini R Ultra'
_diffrn_measurement_method '\w scan'
_diffrn_radiation_monochromator graphite
_diffrn_radiation_source 'fine-focus sealed tube'
_diffrn_radiation_type MoK\a
_diffrn_radiation_wavelength 0.71073
_diffrn_reflns_av_R_equivalents 0.0942
_diffrn_reflns_av_sigmaI/netI 0.1310
_diffrn_reflns_limit_h_max 28
_diffrn_reflns_limit_h_min -35
_diffrn_reflns_limit_k_max 30
_diffrn_reflns_limit_k_min -35
_diffrn_reflns_limit_l_max 7
_diffrn_reflns_limit_l_min -7
_diffrn_reflns_number 11367
_diffrn_reflns_theta_full 25.02
_diffrn_reflns_theta_max 25.02
_diffrn_reflns_theta_min 4.31
_exptl_absorpt_coefficient_mu 0.902
_exptl_absorpt_correction_T_max 1.00000
_exptl_absorpt_correction_T_min 0.70604
_exptl_absorpt_correction_type multi-scan
_exptl_absorpt_process_details
;
CrysAlis (Oxford Diffraction, 2006)
;
_exptl_crystal_colour yellow
_exptl_crystal_density_diffrn 1.539
_exptl_crystal_density_method 'not measured'
_exptl_crystal_description needle
_exptl_crystal_F_000 2800
_exptl_crystal_size_max 0.4
_exptl_crystal_size_mid 0.1
_exptl_crystal_size_min 0.1
_refine_diff_density_max 0.187
_refine_diff_density_min -0.280
_refine_diff_density_rms 0.050
_refine_ls_extinction_method none
_refine_ls_goodness_of_fit_ref 0.838
_refine_ls_hydrogen_treatment constr
_refine_ls_matrix_type full
_refine_ls_number_parameters 208
_refine_ls_number_reflns 2576
_refine_ls_number_restraints 0
_refine_ls_restrained_S_all 0.838
_refine_ls_R_factor_all 0.0956
_refine_ls_R_factor_gt 0.0363
_refine_ls_shift/su_max 0.000
_refine_ls_shift/su_mean 0.000
_refine_ls_structure_factor_coef Fsqd
_refine_ls_weighting_details 'calc w=1/[\s^2^(Fo^2^)+(0.0000P)^2^+0.0000P] where P=(Fo^2^+2Fc^2^)/3'
_refine_ls_weighting_scheme calc
_refine_ls_wR_factor_gt 0.0381
_refine_ls_wR_factor_ref 0.0416
_reflns_number_gt 1380
_reflns_number_total 2576
_reflns_threshold_expression >2sigma(I)
_cod_data_source_file C0CE00488J.TXT
_cod_data_source_block CCDC_753204
_cod_depositor_comments
;
The following automatic conversions were performed:
'_symmetry_cell_setting' value 'Tetragonal' changed to 'tetragonal'
according to '/home/saulius/struct/CIF-dictionaries/cif_core.dic'
dictionary named 'cif_core.dic' version 2.4.1 from 2010-06-29.

Automatic conversion script
Id: cif_fix_enum 1555 2011-01-17 13:19:09Z saulius 
;
_cod_original_sg_symbol_H-M 'I 41/a'
_cod_database_code 7205393

loop_
_symmetry_equiv_pos_as_xyz
'x, y, z'
'-x+1/2, -y, z+1/2'
'-y+3/4, x+1/4, z+1/4'
'y+3/4, -x+3/4, z+3/4'
'x+1/2, y+1/2, z+1/2'
'-x+1, -y+1/2, z+1'
'-y+5/4, x+3/4, z+3/4'
'y+5/4, -x+5/4, z+5/4'
'-x, -y, -z'
'x-1/2, y, -z-1/2'
'y-3/4, -x-1/4, -z-1/4'
'-y-3/4, x-3/4, -z-3/4'
'-x+1/2, -y+1/2, -z+1/2'
'x, y+1/2, -z'
'y-1/4, -x+1/4, -z+1/4'
'-y-1/4, x-1/4, -z-1/4'

loop_
_atom_site_label
_atom_site_type_symbol
_atom_site_fract_x
_atom_site_fract_y
_atom_site_fract_z
_atom_site_U_iso_or_equiv
_atom_site_adp_type
_atom_site_occupancy
_atom_site_symmetry_multiplicity
_atom_site_calc_flag
_atom_site_refinement_flags
_atom_site_disorder_assembly
_atom_site_disorder_group
Mn1 Mn 0.239249(15) 0.267042(14) 0.00032(7) 0.02621(13) Uani 1 1 d . . .
C1 C 0.15128(12) 0.32207(10) -0.1501(4) 0.0373(9) Uani 1 1 d . . .
H1 H 0.1687 0.3295 -0.2614 0.045 Uiso 1 1 calc R . .
C2 C 0.10776(12) 0.33800(12) -0.1417(5) 0.0456(10) Uani 1 1 d . . .
H2 H 0.0967 0.3560 -0.2446 0.055 Uiso 1 1 calc R . .
C3 C 0.08147(11) 0.32705(10) 0.0175(5) 0.0443(9) Uani 1 1 d . . .
H3 H 0.0522 0.3374 0.0232 0.053 Uiso 1 1 calc R . .
C4 C 0.09839(11) 0.29996(10) 0.1748(5) 0.0338(8) Uani 1 1 d . . .
C5 C 0.07428(11) 0.28790(11) 0.3488(5) 0.0417(9) Uani 1 1 d . . .
H5 H 0.0444 0.2960 0.3617 0.050 Uiso 1 1 calc R . .
C6 C 0.09464(10) 0.26460(10) 0.4970(5) 0.0408(8) Uani 1 1 d . . .
H6 H 0.0783 0.2568 0.6112 0.049 Uiso 1 1 calc R . .
C7 C 0.13959(10) 0.25172(9) 0.4845(5) 0.0336(8) Uani 1 1 d . . .
H7 H 0.1524 0.2356 0.5900 0.040 Uiso 1 1 calc R . .
C8 C 0.16522(11) 0.26249(10) 0.3184(4) 0.0273(8) Uani 1 1 d . . .
C9 C 0.14353(11) 0.28658(10) 0.1587(4) 0.0292(8) Uani 1 1 d . . .
C10 C 0.25230(11) 0.36624(12) 0.1870(5) 0.0468(10) Uani 1 1 d . . .
H10 H 0.2345 0.3555 0.2913 0.056 Uiso 1 1 calc R . .
C11 C 0.26960(12) 0.40970(12) 0.2034(5) 0.0512(10) Uani 1 1 d . . .
H11 H 0.2627 0.4275 0.3143 0.061 Uiso 1 1 calc R . .
C12 C 0.29654(11) 0.42532(11) 0.0542(5) 0.0480(10) Uani 1 1 d . . .
H12 H 0.3085 0.4540 0.0631 0.058 Uiso 1 1 calc R . .
C13 C 0.30640(11) 0.39819(11) -0.1142(5) 0.0358(9) Uani 1 1 d . . .
C14 C 0.33471(11) 0.41080(11) -0.2717(6) 0.0456(9) Uani 1 1 d . . .
H14 H 0.3487 0.4386 -0.2695 0.055 Uiso 1 1 calc R . .
C15 C 0.34186(11) 0.38234(13) -0.4286(5) 0.0508(10) Uani 1 1 d . . .
H15 H 0.3610 0.3911 -0.5321 0.061 Uiso 1 1 calc R . .
C16 C 0.32120(11) 0.33987(11) -0.4394(5) 0.0425(9) Uani 1 1 d . . .
H16 H 0.3271 0.3212 -0.5484 0.051 Uiso 1 1 calc R . .
C17 C 0.29256(10) 0.32607(10) -0.2899(4) 0.0299(8) Uani 1 1 d . . .
C18 C 0.28616(10) 0.35531(11) -0.1209(4) 0.0280(8) Uani 1 1 d . . .
N1 N 0.16934(7) 0.29671(7) -0.0067(4) 0.0294(6) Uani 1 1 d . . .
N2 N 0.25998(7) 0.33974(8) 0.0316(3) 0.0300(6) Uani 1 1 d . . .
O1 O 0.20822(6) 0.25286(6) 0.2973(3) 0.0301(5) Uani 1 1 d . . .
O2 O 0.27136(7) 0.28707(7) -0.2905(3) 0.0311(5) Uani 1 1 d . . .

loop_
_atom_site_aniso_label
_atom_site_aniso_U_11
_atom_site_aniso_U_22
_atom_site_aniso_U_33
_atom_site_aniso_U_23
_atom_site_aniso_U_13
_atom_site_aniso_U_12
Mn1 0.0273(3) 0.0287(3) 0.0227(2) 0.0003(2) 0.0026(2) 0.0000(2)
C1 0.047(3) 0.037(2) 0.0281(19) 0.0015(16) -0.0043(16) -0.004(2)
C2 0.039(3) 0.043(2) 0.055(2) 0.0020(18) -0.0165(18) 0.012(2)
C3 0.031(2) 0.050(2) 0.052(2) -0.012(2) -0.005(2) 0.0094(19)
C4 0.026(2) 0.038(2) 0.037(2) -0.0055(16) -0.0059(16) 0.0060(19)
C5 0.024(2) 0.052(3) 0.049(2) -0.0118(18) 0.0064(17) 0.004(2)
C6 0.033(2) 0.053(2) 0.036(2) -0.002(2) 0.0138(18) -0.0074(19)
C7 0.031(2) 0.039(2) 0.0315(18) -0.0015(17) 0.0020(17) -0.0009(17)
C8 0.030(2) 0.031(2) 0.0214(18) -0.0066(14) 0.0030(15) -0.0060(18)
C9 0.029(2) 0.030(2) 0.0285(18) -0.0044(15) 0.0003(15) -0.0017(18)
C10 0.053(2) 0.043(2) 0.044(2) -0.0088(18) 0.0153(18) -0.001(2)
C11 0.060(3) 0.039(2) 0.055(3) -0.0213(19) 0.013(2) -0.004(2)
C12 0.051(3) 0.031(2) 0.061(3) -0.0115(19) 0.003(2) -0.005(2)
C13 0.036(2) 0.031(2) 0.040(2) 0.0027(17) -0.0015(17) -0.002(2)
C14 0.050(2) 0.030(2) 0.057(2) 0.004(2) 0.006(2) -0.0141(18)
C15 0.047(3) 0.053(3) 0.052(3) 0.0157(19) 0.0225(18) -0.008(2)
C16 0.045(2) 0.041(2) 0.041(2) 0.0019(16) 0.0116(17) -0.007(2)
C17 0.033(2) 0.029(2) 0.028(2) 0.0058(16) -0.0024(15) 0.0030(17)
C18 0.025(2) 0.029(2) 0.0298(19) 0.0019(15) -0.0028(15) -0.0005(18)
N1 0.0294(15) 0.0319(15) 0.0270(14) -0.0039(14) 0.0003(14) 0.0038(13)
N2 0.0341(16) 0.0273(15) 0.0287(17) -0.0031(13) 0.0038(13) -0.0002(13)
O1 0.0211(12) 0.0422(14) 0.0270(13) 0.0061(10) 0.0033(9) 0.0022(11)
O2 0.0408(13) 0.0276(12) 0.0248(13) -0.0008(10) 0.0099(10) -0.0084(11)

loop_
_atom_type_symbol
_atom_type_description
_atom_type_scat_dispersion_real
_atom_type_scat_dispersion_imag
_atom_type_scat_source
C C 0.0033 0.0016 'International Tables Vol C Tables 4.2.6.8 and 6.1.1.4'
H H 0.0000 0.0000 'International Tables Vol C Tables 4.2.6.8 and 6.1.1.4'
N N 0.0061 0.0033 'International Tables Vol C Tables 4.2.6.8 and 6.1.1.4'
O O 0.0106 0.0060 'International Tables Vol C Tables 4.2.6.8 and 6.1.1.4'
Mn Mn 0.3368 0.7283 'International Tables Vol C Tables 4.2.6.8 and 6.1.1.4'

loop_
_geom_angle_atom_site_label_1
_geom_angle_atom_site_label_2
_geom_angle_atom_site_label_3
_geom_angle
_geom_angle_site_symmetry_1
_geom_angle_site_symmetry_3
_geom_angle_publ_flag
O1 Mn1 O2 107.57(7) 13 13_554 ?
O1 Mn1 O1 72.50(8) 13 . ?
O2 Mn1 O1 111.53(7) 13_554 . ?
O1 Mn1 O2 107.34(7) 13 . ?
O2 Mn1 O2 73.06(8) 13_554 . ?
O1 Mn1 O2 175.32(8) . . ?
O1 Mn1 N2 90.49(8) 13 . ?
O2 Mn1 N2 144.84(8) 13_554 . ?
O1 Mn1 N2 102.51(8) . . ?
O2 Mn1 N2 72.82(8) . . ?
O1 Mn1 N1 142.53(8) 13 . ?
O2 Mn1 N1 98.30(8) 13_554 . ?
O1 Mn1 N1 73.00(8) . . ?
O2 Mn1 N1 105.85(8) . . ?
N2 Mn1 N1 83.06(8) . . ?
N1 C1 C2 123.3(3) . . ?
C3 C2 C1 119.5(3) . . ?
C2 C3 C4 120.3(3) . . ?
C5 C4 C9 118.6(3) . . ?
C5 C4 C3 124.6(3) . . ?
C9 C4 C3 116.7(3) . . ?
C6 C5 C4 119.8(3) . . ?
C5 C6 C7 122.1(3) . . ?
C8 C7 C6 121.1(3) . . ?
O1 C8 C7 124.9(3) . . ?
O1 C8 C9 118.0(3) . . ?
C7 C8 C9 117.0(3) . . ?
N1 C9 C4 122.3(3) . . ?
N1 C9 C8 116.4(3) . . ?
C4 C9 C8 121.2(3) . . ?
N2 C10 C11 123.6(3) . . ?
C12 C11 C10 118.8(3) . . ?
C11 C12 C13 120.1(3) . . ?
C14 C13 C12 124.2(3) . . ?
C14 C13 C18 118.7(3) . . ?
C12 C13 C18 117.1(3) . . ?
C15 C14 C13 119.8(3) . . ?
C14 C15 C16 122.1(3) . . ?
C17 C16 C15 120.4(3) . . ?
O2 C17 C16 124.1(3) . . ?
O2 C17 C18 118.3(3) . . ?
C16 C17 C18 117.6(3) . . ?
N2 C18 C13 122.1(3) . . ?
N2 C18 C17 116.6(3) . . ?
C13 C18 C17 121.2(3) . . ?
C1 N1 C9 117.9(3) . . ?
C1 N1 Mn1 127.7(2) . . ?
C9 N1 Mn1 114.5(2) . . ?
C10 N2 C18 118.3(3) . . ?
C10 N2 Mn1 126.8(2) . . ?
C18 N2 Mn1 114.65(19) . . ?
C8 O1 Mn1 134.71(16) . 13 ?
C8 O1 Mn1 117.29(16) . . ?
Mn1 O1 Mn1 107.50(8) 13 . ?
C17 O2 Mn1 136.98(17) . 13_554 ?
C17 O2 Mn1 116.01(16) . . ?
Mn1 O2 Mn1 106.94(8) 13_554 . ?

loop_
_geom_bond_atom_site_label_1
_geom_bond_atom_site_label_2
_geom_bond_distance
_geom_bond_site_symmetry_2
_geom_bond_publ_flag
Mn1 O1 2.1494(19) 13 ?
Mn1 O2 2.157(2) 13_554 ?
Mn1 O1 2.2161(18) . ?
Mn1 O2 2.2342(18) . ?
Mn1 N2 2.270(2) . ?
Mn1 N1 2.272(2) . ?
C1 N1 1.330(3) . ?
C1 C2 1.387(4) . ?
C2 C3 1.356(4) . ?
C3 C4 1.414(4) . ?
C4 C5 1.407(4) . ?
C4 C9 1.412(4) . ?
C5 C6 1.349(4) . ?
C6 C7 1.401(4) . ?
C7 C8 1.379(4) . ?
C8 O1 1.325(3) . ?
C8 C9 1.435(4) . ?
C9 N1 1.374(3) . ?
C10 N2 1.319(3) . ?
C10 C11 1.403(4) . ?
C11 C12 1.358(4) . ?
C12 C13 1.411(4) . ?
C13 C14 1.396(4) . ?
C13 C18 1.419(4) . ?
C14 C15 1.360(4) . ?
C15 C16 1.414(4) . ?
C16 C17 1.372(4) . ?
C17 O2 1.327(3) . ?
C17 C18 1.433(4) . ?
C18 N2 1.360(3) . ?
O1 Mn1 2.1494(19) 13 ?
O2 Mn1 2.157(2) 13_554 ?
